data_7251512
loop_
_publ_author_name
'Wzgarda-Raj, Kinga'

_publ_section_title
;
 Supramolecular interactions and aromaticity in phenazine--hydroxybenzoic
 acid co-crystals
;
_journal_issue 11
_journal_name_full CrystEngComm
_journal_page_first 1791
_journal_page_last 1800
_journal_paper_doi 10.1039/D5CE01177A
_journal_volume 28
_journal_year 2026
_chemical_formula_moiety '4(C12 H8 N2), 3(C7 H6 O3)'
_chemical_formula_sum 'C69 H50 N8 O9'
_chemical_formula_weight 1135.17
_space_group_crystal_system triclinic
_space_group_IT_number 2
_space_group_name_Hall '-P 1'
_space_group_name_H-M_alt 'P -1'
_atom_sites_solution_hydrogens mixed
_audit_creation_date 2025-05-19
_audit_creation_method
;
Olex2 1.5
(compiled 2025.03.04 svn.red2d20d0 for OlexSys, GUI svn.r7188)
;
_audit_update_record
;
2025-12-14 deposited with the CCDC.	2026-02-06 downloaded from the CCDC.
;
_cell_angle_alpha 69.730(2)
_cell_angle_beta 83.520(2)
_cell_angle_gamma 80.248(2)
_cell_formula_units_Z 2
_cell_length_a 8.6222(2)
_cell_length_b 16.8759(4)
_cell_length_c 20.4571(5)
_cell_measurement_reflns_used 17578
_cell_measurement_temperature 99.96(18)
_cell_measurement_theta_max 74.8130
_cell_measurement_theta_min 2.9650
_cell_volume 2747.24(12)
_computing_cell_refinement 'CrysAlisPro 1.171.40.78a (Rigaku OD, 2020)'
_computing_data_collection 'CrysAlisPro 1.171.40.78a (Rigaku OD, 2020)'
_computing_data_reduction 'CrysAlisPro 1.171.40.78a (Rigaku OD, 2020)'
_computing_molecular_graphics 'Olex2 1.5 (Dolomanov et al., 2009)'
_computing_publication_material 'Olex2 1.5 (Dolomanov et al., 2009)'
_computing_structure_refinement 'SHELXL 2018/3 (Sheldrick, 2015)'
_diffrn_ambient_environment N~2~
_diffrn_ambient_temperature 99.96(18)
_diffrn_detector 'Hybrid Pixel Array Detector'
_diffrn_detector_area_resol_mean 10.0000
_diffrn_detector_type HyPix
_diffrn_measured_fraction_theta_full 0.999
_diffrn_measured_fraction_theta_max 0.952
_diffrn_measurement_details
;
List of Runs (angles in degrees, time in seconds):

  # Type    Start    End  Width  t~exp~   \w     \q     \k     \f   Frames
#--------------------------------------------------------------------------
  1  \w    -12.00  28.00   0.50    2.34    --  -47.24  19.00 -60.00   80
  2  \w    -86.00 -13.00   0.50    2.34    --  -47.24 125.00-180.00  146
  3  \w    -62.00  25.00   0.50    2.34    --  -47.24  57.00   0.00  174
  4  \w    -12.00  28.00   0.50    2.34    --  -47.24  19.00 -30.00   80
  5  \w    -12.00  28.00   0.50    2.34    --  -47.24  19.00 -90.00   80
  6  \w    -12.00  28.00   0.50    2.34    --  -47.24  19.00  90.00   80
  7  \w    -12.00  28.00   0.50    2.34    --  -47.24  19.00 120.00   80
  8  \w    -12.00  28.00   0.50    2.34    --  -47.24  19.00-120.00   80
  9  \w    -12.00  28.00   0.50    2.34    --  -47.24  19.00  30.00   80
 10  \w    -12.00  28.00   0.50    2.34    --  -47.24  19.00   0.00   80
 11  \w   -119.00 -92.00   0.50    2.34    --  -47.24 -57.00-120.00   54
 12  \w     34.00  93.00   0.50    2.34    --   47.24-125.00 150.00  118
 13  \w   -163.00 -78.00   0.50    9.37    --  -91.75 -50.00 -91.01  170
 14  \w    -49.00 -20.00   0.50    9.37    --  -91.75  45.00 -30.00   58
 15  \w   -114.00 -19.00   0.50    9.37    --  -91.75  77.00-180.00  190
 16  \w   -163.00 -92.00   0.50    9.37    --  -91.75 -57.00-141.03  142
 17  \w    -75.00 -19.00   0.50    9.37    --  -91.75  61.00  90.00  112
 18  \w   -114.00 -19.00   0.50    9.37    --  -91.75  77.00  90.00  190
 19  \w    -85.00 -22.00   0.50    9.37    --  -91.75 125.00 120.00  126
 20  \w   -163.00 -78.00   0.50    9.37    --  -91.75 -50.00 115.74  170
 21  \w   -163.00-103.00   0.50    9.37    --  -91.75 -95.00-150.00  120
 22  \w     36.00 111.00   0.50    9.37    --  105.58-125.00   0.00  150
 23  \w     33.00  75.00   0.50    9.37    --  105.58 -61.00 -60.00   84
 24  \w     33.00 105.00   0.50    9.37    --  105.58 -95.00 150.00  144
 25  \w     36.00 111.00   0.50    9.37    --  105.58-125.00  30.00  150
 26  \w     33.00 105.00   0.50    9.37    --  105.58 -95.00-150.00  144
 27  \w    104.00 178.00   0.50    9.37    --  105.58  77.00  30.00  148
 28  \w     93.00 178.00   0.50    9.37    --  105.58  47.00 -67.85  170
 29  \w     36.00 111.00   0.50    9.37    --  105.58-125.00-180.00  150
 30  \w     93.00 177.00   0.50    9.37    --  105.58  45.00  30.00  168
 31  \w     35.00 106.00   0.50    9.37    --  105.58 -97.00 177.00  142
 32  \w     33.00 105.00   0.50    9.37    --  105.58 -95.00  60.00  144
 33  \w     33.00 105.00   0.50    9.37    --  105.58 -95.00  30.00  144
 34  \w     35.00 107.00   0.50    9.37    --  105.58-105.00 -82.60  144
 35  \w   -119.00 -34.00   0.50    2.34    --  -47.24 -49.00 167.73  170
 36  \w   -119.00 -34.00   0.50    2.34    --  -47.24 -49.00  39.01  170
 37  \w   -119.00 -33.00   0.50    2.34    --  -47.24 -52.00-124.58  172
 38  \w   -119.00 -33.00   0.50    2.34    --  -47.24 -51.00 109.06  172
 39  \w   -119.00 -35.00   0.50    2.34    --  -47.24 -44.00 -25.61  168
 40  \w   -119.00 -34.00   0.50    2.34    --  -47.24 -50.00 -90.90  170
 41  \w   -119.00 -33.00   0.50    2.34    --  -47.24 -51.00 -46.31  172
;
_diffrn_measurement_device 'four-circle diffractometer'
_diffrn_measurement_device_type 'XtaLAB Synergy, Dualflex, HyPix'
_diffrn_measurement_method '\w scans'
_diffrn_orient_matrix_type 'CrysAlisPro convention (1999,Acta A55,543-557)'
_diffrn_orient_matrix_UB_11 0.1139269000
_diffrn_orient_matrix_UB_12 0.0131628000
_diffrn_orient_matrix_UB_13 0.0469905000
_diffrn_orient_matrix_UB_21 -0.1305599000
_diffrn_orient_matrix_UB_22 -0.0097530000
_diffrn_orient_matrix_UB_23 0.0590899000
_diffrn_orient_matrix_UB_31 0.0543604000
_diffrn_orient_matrix_UB_32 -0.0969041000
_diffrn_orient_matrix_UB_33 0.0276969000
_diffrn_radiation_monochromator mirror
_diffrn_radiation_probe x-ray
_diffrn_radiation_type 'Cu K\a'
_diffrn_radiation_wavelength 1.54184
_diffrn_reflns_av_R_equivalents 0.0255
_diffrn_reflns_av_unetI/netI 0.0201
_diffrn_reflns_Laue_measured_fraction_full 0.999
_diffrn_reflns_Laue_measured_fraction_max 0.952
_diffrn_reflns_limit_h_max 10
_diffrn_reflns_limit_h_min -10
_diffrn_reflns_limit_k_max 18
_diffrn_reflns_limit_k_min -21
_diffrn_reflns_limit_l_max 25
_diffrn_reflns_limit_l_min -25
_diffrn_reflns_number 52296
_diffrn_reflns_point_group_measured_fraction_full 0.999
_diffrn_reflns_point_group_measured_fraction_max 0.952
_diffrn_reflns_theta_full 67.684
_diffrn_reflns_theta_max 76.655
_diffrn_reflns_theta_min 2.819
_diffrn_source 'micro-focus sealed X-ray tube'
_diffrn_source_type 'PhotonJet (Cu) X-ray Source'
_exptl_absorpt_coefficient_mu 0.754
_exptl_absorpt_correction_T_max 1.000
_exptl_absorpt_correction_T_min 0.475
_exptl_absorpt_correction_type gaussian
_exptl_absorpt_process_details
;
CrysAlisPro 1.171.40.78a (Rigaku Oxford Diffraction, 2020)
Numerical absorption correction based on gaussian integration over
			a multifaceted crystal model
Empirical absorption correction using spherical harmonics,
 implemented in SCALE3 ABSPACK scaling algorithm.
;
_exptl_crystal_colour colourless
_exptl_crystal_density_diffrn 1.372
_exptl_crystal_description block
_exptl_crystal_F_000 1184
_exptl_crystal_size_max 0.261
_exptl_crystal_size_mid 0.07
_exptl_crystal_size_min 0.056
_refine_diff_density_max 0.701
_refine_diff_density_min -0.208
_refine_diff_density_rms 0.108
_refine_ls_extinction_method none
_refine_ls_goodness_of_fit_ref 1.071
_refine_ls_hydrogen_treatment mixed
_refine_ls_matrix_type full
_refine_ls_number_parameters 801
_refine_ls_number_reflns 10992
_refine_ls_number_restraints 785
_refine_ls_restrained_S_all 1.033
_refine_ls_R_factor_all 0.0788
_refine_ls_R_factor_gt 0.0702
_refine_ls_shift/su_max 0.001
_refine_ls_shift/su_mean 0.000
_refine_ls_structure_factor_coef Fsqd
_refine_ls_weighting_details 'w=1/[\s^2^(Fo^2^)+(0.1475P)^2^+0.1889P] where P=(Fo^2^+2Fc^2^)/3'
_refine_ls_weighting_scheme calc
_refine_ls_wR_factor_gt 0.2002
_refine_ls_wR_factor_ref 0.2118
_reflns_Friedel_coverage 0.000
_reflns_number_gt 8931
_reflns_number_total 10992
_reflns_threshold_expression 'I > 2\s(I)'
_cod_data_source_file d5ce01177a2.cif
_cod_data_source_block exp_1477
_cod_depositor_comments 'Adding full bibliography for 7251511--7251512.cif.'
_cod_original_cell_volume 2747.25(13)
_cod_database_code 7251512
_shelx_shelxl_version_number 2018/3
_chemical_oxdiff_formula 'C11 H10 N O'
_shelx_space_group_comment
;
The symmetry employed for this shelxl refinement is uniquely defined
by the following loop, which should always be used as a source of
symmetry information in preference to the above space-group names.
They are only intended as comments.
;
_cell_oxdiff_angle_alpha 69.731(2)
_cell_oxdiff_angle_beta 83.520(2)
_cell_oxdiff_angle_gamma 80.248(2)
_cell_oxdiff_length_a 8.6222(2)
_cell_oxdiff_length_b 16.8759(4)
_cell_oxdiff_length_c 20.4571(5)
_cell_oxdiff_measurement_reflns_used 17578
_cell_oxdiff_volume 2747.25(11)
_olex2_refinement_description
;
1. Fixed Uiso
 At 1.2 times of:
  All C(H) groups
2. Rigid bond restraints
 All non-hydrogen atoms
 with sigma for 1-2 distances of 0.01 and sigma for 1-3 distances of 0.01
3. Uiso/Uaniso restraints and constraints
All non-hydrogen atoms have similar U: within 2A with sigma of 0.04 and sigma
for terminal atoms of 0.08 within 2A
4.a Aromatic/amide H refined with riding coordinates:
 C22C(H22C), C23C(H23C), C23B(H23B), C23A(H23A), C22B(H22B), C22A(H22A),
 C26A(H26A), C25C(H25C), C25A(H25A), C26C(H26C), C25B(H25B), C3D(H3D),
 C26B(H26B), C6D(H6D), C13A(H13A), C10D(H10D), C6B(H6B), C3A(H3A), C10A(H10A),
 C10B(H10B), C3B(H3B), C4D(H4D), C5D(H5D), C13D(H13D), C11A(H11A), C12A(H12A),
 C5B(H5B), C6A(H6A), C13B(H13B), C11D(H11D), C12D(H12D), C4B(H4B), C4A(H4A),
 C11B(H11B), C12B(H12B), C5A(H5A), C13C(H13C), C3C(H3C), C12C(H12C), C5C(H5C),
 C6C(H6C), C4C(H4C), C11C(H11C), C10C(H10C)
;
_olex2_submission_special_instructions 'No special instructions were received'
_oxdiff_exptl_absorpt_empirical_details
;
Empirical correction (ABSPACK) includes:
- Absorption correction using spherical harmonics
- Frame scaling
;
_oxdiff_exptl_absorpt_empirical_full_max 1.171
_oxdiff_exptl_absorpt_empirical_full_min 0.884

loop_
_space_group_symop_operation_xyz
'x, y, z'
'-x, -y, -z'

loop_
_atom_site_label
_atom_site_type_symbol
_atom_site_fract_x
_atom_site_fract_y
_atom_site_fract_z
_atom_site_U_iso_or_equiv
_atom_site_adp_type
_atom_site_occupancy
_atom_site_site_symmetry_order
_atom_site_calc_flag
_atom_site_refinement_flags_posn
_atom_site_refinement_flags_adp
_atom_site_refinement_flags_occupancy
_atom_site_disorder_assembly
_atom_site_disorder_group
O29C O 1.20699(11) 0.71659(5) 0.87766(4) 0.0269(3) Uani 1 1 d . U . . .
O29B O 0.46327(11) 0.61770(5) 0.78803(4) 0.0282(3) Uani 1 1 d . U . . .
O30A O 0.65944(11) 0.63242(6) 0.56721(5) 0.0303(3) Uani 1 1 d . U . . .
O29A O 0.11790(11) 0.94542(6) 0.45606(4) 0.0298(3) Uani 1 1 d . U . . .
O30C O 0.67834(11) 1.03593(6) 0.76358(5) 0.0300(3) Uani 1 1 d . U . . .
O30B O 0.99407(12) 0.30158(6) 0.90447(5) 0.0322(4) Uani 1 1 d . U . . .
O28C O 1.24803(12) 0.75175(6) 0.76191(5) 0.0334(3) Uani 1 1 d . U . . .
O28B O 0.40229(13) 0.57554(7) 0.90280(5) 0.0386(4) Uani 1 1 d . U . . .
O28A O 0.11339(13) 0.92814(7) 0.56931(5) 0.0392(4) Uani 1 1 d . U . . .
N1A N 1.17552(12) 0.28204(6) 0.79054(5) 0.0244(4) Uani 1 1 d . U . . .
N8B N 1.15636(12) 0.39041(6) 0.54514(5) 0.0242(4) Uani 1 1 d . U . . .
N8D N 0.49306(12) 1.05465(6) 0.87674(5) 0.0243(3) Uani 1 1 d . U . . .
N1D N 0.27481(13) 1.08409(7) 0.98296(5) 0.0270(4) Uani 1 1 d . U . . .
N1B N 0.94133(13) 0.42484(7) 0.65043(5) 0.0281(4) Uani 1 1 d . U . . .
N8A N 1.38776(14) 0.24656(7) 0.68498(5) 0.0277(4) Uani 1 1 d . U . . .
C24C C 0.79691(15) 0.97018(8) 0.77923(6) 0.0250(4) Uani 1 1 d . U . . .
C9D C 0.47600(15) 1.12835(8) 0.89015(6) 0.0247(4) Uani 1 1 d . U . . .
C14A C 1.26772(14) 0.33914(7) 0.75025(6) 0.0235(4) Uani 1 1 d . U . . .
C22C C 0.95403(15) 0.85347(8) 0.86023(6) 0.0236(4) Uani 1 1 d . U . . .
H22C H 0.977119 0.819583 0.906845 0.028 Uiso 1 1 calc R U . . .
C7D C 0.40235(14) 0.99568(7) 0.91529(6) 0.0232(4) Uani 1 1 d . U . . .
C7B C 1.06365(14) 0.33317(8) 0.58482(6) 0.0233(4) Uani 1 1 d . U . . .
C9B C 1.14266(15) 0.46502(8) 0.55689(6) 0.0250(4) Uani 1 1 d . U . . .
C23C C 0.83118(15) 0.92000(8) 0.84797(6) 0.0244(4) Uani 1 1 d . U . . .
H23C H 0.770030 0.931740 0.886040 0.029 Uiso 1 1 calc R U . . .
C27C C 1.17301(15) 0.76337(8) 0.81805(6) 0.0248(4) Uani 1 1 d . U . . .
C21A C 0.29844(15) 0.83538(8) 0.52751(6) 0.0251(4) Uani 1 1 d . U . . .
C2A C 1.18761(15) 0.20751(8) 0.77935(6) 0.0246(4) Uani 1 1 d . U . . .
C24B C 0.87279(15) 0.36571(8) 0.88831(6) 0.0258(4) Uani 1 1 d . U . . .
C23B C 0.83952(15) 0.41560(8) 0.81938(6) 0.0249(4) Uani 1 1 d . U . . .
H23B H 0.903191 0.404777 0.781531 0.030 Uiso 1 1 calc R U . . .
C9A C 1.37518(15) 0.32090(8) 0.69680(6) 0.0243(4) Uani 1 1 d . U . . .
C24A C 0.54370(15) 0.69941(8) 0.55189(6) 0.0257(4) Uani 1 1 d . U . . .
C27A C 0.16914(15) 0.90722(8) 0.51436(6) 0.0258(4) Uani 1 1 d . U . . .
C21C C 1.04477(15) 0.83557(8) 0.80454(6) 0.0240(4) Uani 1 1 d . U . . .
C23A C 0.50931(15) 0.75011(8) 0.48329(6) 0.0255(4) Uani 1 1 d . U . . .
H23A H 0.569765 0.738497 0.445027 0.031 Uiso 1 1 calc R U . . .
C7A C 1.29645(16) 0.18967(8) 0.72584(6) 0.0263(4) Uani 1 1 d . U . . .
C27B C 0.48894(15) 0.56821(8) 0.84755(6) 0.0259(4) Uani 1 1 d . U . . .
C14D C 0.36420(16) 1.14312(8) 0.94360(6) 0.0257(4) Uani 1 1 d . U . . .
C2D C 0.29197(15) 1.01086(8) 0.96907(6) 0.0244(4) Uani 1 1 d . U . . .
C21B C 0.61833(15) 0.49646(8) 0.86195(6) 0.0251(4) Uani 1 1 d . U . . .
C22B C 0.71383(15) 0.48051(8) 0.80677(6) 0.0238(4) Uani 1 1 d . U . . .
H22B H 0.692086 0.514674 0.760063 0.029 Uiso 1 1 calc R U . . .
C22A C 0.38697(15) 0.81715(8) 0.47153(6) 0.0249(4) Uani 1 1 d . U . . .
H22A H 0.362904 0.851073 0.425032 0.030 Uiso 1 1 calc R U . . .
C2B C 0.95483(15) 0.35077(8) 0.63809(6) 0.0250(4) Uani 1 1 d . U . . .
C14B C 1.03270(16) 0.48224(8) 0.61012(6) 0.0270(4) Uani 1 1 d . U . . .
C26A C 0.33445(16) 0.78441(8) 0.59604(6) 0.0279(4) Uani 1 1 d . U . . .
H26A H 0.275451 0.796668 0.634349 0.033 Uiso 1 1 calc R U . . .
C25C C 0.88738(16) 0.95321(8) 0.72328(6) 0.0264(4) Uani 1 1 d . U . . .
H25C H 0.864883 0.987595 0.676710 0.032 Uiso 1 1 calc R U . . .
C25A C 0.45483(16) 0.71668(8) 0.60816(6) 0.0271(4) Uani 1 1 d . U . . .
H25A H 0.477253 0.681871 0.654635 0.033 Uiso 1 1 calc R U . . .
C26C C 1.00950(15) 0.88640(8) 0.73578(6) 0.0262(4) Uani 1 1 d . U . . .
H26C H 1.070251 0.874632 0.697637 0.031 Uiso 1 1 calc R U . . .
C25B C 0.77791(16) 0.38112(8) 0.94389(6) 0.0285(4) Uani 1 1 d . U . . .
H25B H 0.800147 0.347207 0.990595 0.034 Uiso 1 1 calc R U . . .
C3D C 0.19703(16) 0.94688(9) 1.00803(7) 0.0299(4) Uani 1 1 d . U . . .
H3D H 0.124755 0.955740 1.044316 0.036 Uiso 1 1 calc R U . . .
C26B C 0.65196(16) 0.44564(8) 0.93077(6) 0.0283(4) Uani 1 1 d . U . . .
H26B H 0.587303 0.455844 0.968621 0.034 Uiso 1 1 calc R U . . .
C6D C 0.41249(16) 0.91743(8) 0.90158(7) 0.0284(4) Uani 1 1 d . U . . .
H6D H 0.484420 0.906627 0.865893 0.034 Uiso 1 1 calc R U . . .
C13A C 1.26175(16) 0.41854(8) 0.76133(7) 0.0292(4) Uani 1 1 d . U . . .
H13A H 1.191401 0.431405 0.796657 0.035 Uiso 1 1 calc R U . . .
C10D C 0.56745(16) 1.19350(8) 0.84990(7) 0.0311(4) Uani 1 1 d . U . . .
H10D H 0.642016 1.184486 0.814375 0.037 Uiso 1 1 calc R U . . .
C6B C 1.07057(17) 0.25411(8) 0.57310(7) 0.0298(4) Uani 1 1 d . U . . .
H6B H 1.141886 0.241627 0.537889 0.036 Uiso 1 1 calc R U . . .
C3A C 1.09348(16) 0.14451(8) 0.82157(7) 0.0314(4) Uani 1 1 d . U . . .
H3A H 1.021313 0.155597 0.857073 0.038 Uiso 1 1 calc R U . . .
C10A C 1.47187(16) 0.38325(9) 0.65589(7) 0.0308(4) Uani 1 1 d . U . . .
H10A H 1.542609 0.372436 0.619862 0.037 Uiso 1 1 calc R U . . .
C10B C 1.23673(16) 0.52823(9) 0.51540(7) 0.0322(4) Uani 1 1 d . U . . .
H10B H 1.309284 0.517697 0.479802 0.039 Uiso 1 1 calc R U . . .
C3B C 0.85845(16) 0.28815(9) 0.67840(7) 0.0316(4) Uani 1 1 d . U . . .
H3B H 0.787500 0.298430 0.714563 0.038 Uiso 1 1 calc R U . . .
C4D C 0.20925(17) 0.87301(9) 0.99357(7) 0.0331(4) Uani 1 1 d . U . . .
H4D H 0.144430 0.831008 1.019447 0.040 Uiso 1 1 calc R U . . .
C5D C 0.31822(17) 0.85835(8) 0.94006(8) 0.0328(4) Uani 1 1 d . U . . .
H5D H 0.325578 0.806323 0.930902 0.039 Uiso 1 1 calc R U . . .
C13D C 0.34711(18) 1.22316(9) 0.95500(7) 0.0333(4) Uani 1 1 d . U . . .
H13D H 0.273499 1.233897 0.990199 0.040 Uiso 1 1 calc R U . . .
C11A C 1.46339(17) 0.45814(9) 0.66816(7) 0.0340(4) Uani 1 1 d . U . . .
H11A H 1.529310 0.498943 0.640960 0.041 Uiso 1 1 calc R U . . .
C12A C 1.35728(17) 0.47597(8) 0.72107(8) 0.0335(4) Uani 1 1 d . U . . .
H12A H 1.352615 0.528803 0.728630 0.040 Uiso 1 1 calc R U . . .
C5B C 0.97468(17) 0.19647(8) 0.61250(8) 0.0341(4) Uani 1 1 d . U . . .
H5B H 0.979829 0.143951 0.604355 0.041 Uiso 1 1 calc R U . . .
C6A C 1.30673(19) 0.10875(9) 0.71657(7) 0.0350(4) Uani 1 1 d . U . . .
H6A H 1.377852 0.095762 0.681511 0.042 Uiso 1 1 calc R U . . .
N8C N 0.86462(18) 0.71535(9) 0.70947(8) 0.0543(5) Uani 1 1 d . U . . .
C13B C 1.02149(19) 0.56264(9) 0.62042(7) 0.0355(4) Uani 1 1 d . U . . .
H13B H 0.949496 0.575026 0.655470 0.043 Uiso 1 1 calc R U . . .
C11D C 0.54740(18) 1.26909(9) 0.86262(8) 0.0362(4) Uani 1 1 d . U . . .
H11D H 0.608713 1.312388 0.835753 0.043 Uiso 1 1 calc R U . . .
C12D C 0.43618(19) 1.28386(9) 0.91547(8) 0.0376(4) Uani 1 1 d . U . . .
H12D H 0.423985 1.336961 0.923244 0.045 Uiso 1 1 calc R U . . .
C4B C 0.86744(18) 0.21353(9) 0.66539(7) 0.0356(4) Uani 1 1 d . U . . .
H4B H 0.801242 0.172583 0.692003 0.043 Uiso 1 1 calc R U . . .
C4A C 1.10762(18) 0.06824(9) 0.81070(8) 0.0373(4) Uani 1 1 d . U . . .
H4A H 1.044763 0.026376 0.838909 0.045 Uiso 1 1 calc R U . . .
N1C N 0.62211(17) 0.79217(9) 0.78300(8) 0.0512(4) Uani 1 1 d . U . . .
C11B C 1.22192(19) 0.60422(9) 0.52714(8) 0.0395(4) Uani 1 1 d . U . . .
H11B H 1.284907 0.646300 0.499472 0.047 Uiso 1 1 calc R U . . .
C12B C 1.1137(2) 0.62135(9) 0.58014(8) 0.0413(5) Uani 1 1 d . U . . .
H12B H 1.105846 0.674540 0.587432 0.050 Uiso 1 1 calc R U . . .
C5A C 1.2149(2) 0.05036(9) 0.75782(8) 0.0395(4) Uani 1 1 d . U . . .
H5A H 1.222578 -0.003233 0.751237 0.047 Uiso 1 1 calc R U . . .
C9C C 0.7642(2) 0.78368(11) 0.67578(10) 0.0513(5) Uani 1 1 d . U . . .
C7C C 0.8469(2) 0.68651(10) 0.77902(10) 0.0517(5) Uani 1 1 d . U . . .
C14C C 0.6416(2) 0.82261(10) 0.71288(10) 0.0513(5) Uani 1 1 d . U . . .
C2C C 0.7241(2) 0.72519(10) 0.81624(10) 0.0511(5) Uani 1 1 d . U . . .
C13C C 0.5423(2) 0.89598(11) 0.67437(11) 0.0606(5) Uani 1 1 d . U . . .
H13C H 0.459722 0.921948 0.698287 0.073 Uiso 1 1 calc R U . . .
C3C C 0.7122(2) 0.69162(12) 0.89026(10) 0.0601(5) Uani 1 1 d . U . . .
H3C H 0.629289 0.715720 0.915326 0.072 Uiso 1 1 calc R U . . .
C12C C 0.5629(3) 0.92991(13) 0.60387(12) 0.0697(6) Uani 1 1 d . U . . .
H12C H 0.496357 0.979890 0.579103 0.084 Uiso 1 1 calc R U . . .
C5C C 0.9405(3) 0.58729(12) 0.88863(12) 0.0676(6) Uani 1 1 d . U . . .
H5C H 1.013510 0.540792 0.913765 0.081 Uiso 1 1 calc R U . . .
C6C C 0.9545(2) 0.61638(12) 0.81806(12) 0.0620(6) Uani 1 1 d . U . . .
H6C H 1.036538 0.589933 0.794269 0.074 Uiso 1 1 calc R U . . .
C4C C 0.8184(3) 0.62510(13) 0.92591(12) 0.0687(6) Uani 1 1 d . U . . .
H4C H 0.810749 0.604121 0.975493 0.082 Uiso 1 1 calc R U . . .
C11C C 0.6847(3) 0.89051(13) 0.56668(12) 0.0696(6) Uani 1 1 d . U . . .
H11C H 0.697797 0.913988 0.517293 0.084 Uiso 1 1 calc R U . . .
C10C C 0.7813(2) 0.81970(13) 0.60199(11) 0.0632(6) Uani 1 1 d . U . . .
H10C H 0.861457 0.793909 0.576944 0.076 Uiso 1 1 calc R U . . .
H30B H 1.041(2) 0.3006(12) 0.8694(11) 0.043(5) Uiso 1 1 d . . . . .
H30C H 0.634(2) 1.0387(12) 0.7980(11) 0.042(5) Uiso 1 1 d . . . . .
H30A H 0.707(2) 0.6292(11) 0.5332(10) 0.037(5) Uiso 1 1 d . . . . .
H28B H 0.337(3) 0.6175(15) 0.8937(11) 0.059(6) Uiso 1 1 d . . . . .
H28C H 1.320(3) 0.7110(14) 0.7696(11) 0.052(5) Uiso 1 1 d . . . . .
H28A H 0.038(3) 0.9652(14) 0.5621(11) 0.060(6) Uiso 1 1 d . . . . .

loop_
_atom_site_aniso_label
_atom_site_aniso_U_11
_atom_site_aniso_U_22
_atom_site_aniso_U_33
_atom_site_aniso_U_23
_atom_site_aniso_U_13
_atom_site_aniso_U_12
O29C 0.0324(6) 0.0268(5) 0.0183(5) -0.0059(4) -0.0027(3) 0.0020(4)
O29B 0.0347(6) 0.0275(5) 0.0181(5) -0.0056(4) -0.0030(4) 0.0032(4)
O30A 0.0311(6) 0.0302(5) 0.0214(5) -0.0039(4) 0.0020(4) 0.0051(4)
O29A 0.0380(6) 0.0287(5) 0.0189(5) -0.0064(4) -0.0046(4) 0.0046(4)
O30C 0.0312(6) 0.0294(5) 0.0213(5) -0.0036(4) 0.0015(4) 0.0054(4)
O30B 0.0325(6) 0.0316(6) 0.0221(5) -0.0026(4) 0.0019(4) 0.0075(4)
O28C 0.0363(6) 0.0370(6) 0.0187(5) -0.0070(4) 0.0003(4) 0.0102(4)
O28B 0.0432(6) 0.0406(6) 0.0195(5) -0.0052(4) 0.0013(4) 0.0156(5)
O28A 0.0458(7) 0.0431(6) 0.0196(5) -0.0099(4) -0.0024(4) 0.0172(5)
N1A 0.0244(6) 0.0240(6) 0.0205(6) -0.0039(4) -0.0033(4) 0.0018(4)
N8B 0.0246(6) 0.0245(6) 0.0200(6) -0.0042(4) -0.0040(4) 0.0007(4)
N8D 0.0243(6) 0.0246(6) 0.0203(6) -0.0042(4) -0.0040(4) 0.0013(4)
N1D 0.0312(6) 0.0295(6) 0.0186(6) -0.0074(4) -0.0050(4) 0.0010(4)
N1B 0.0318(6) 0.0308(6) 0.0193(6) -0.0074(4) -0.0054(4) 0.0027(4)
N8A 0.0323(6) 0.0293(6) 0.0192(6) -0.0067(4) -0.0050(4) 0.0013(4)
C24C 0.0255(7) 0.0241(6) 0.0231(6) -0.0057(5) -0.0015(5) -0.0020(5)
C9D 0.0258(7) 0.0244(6) 0.0201(6) -0.0024(5) -0.0088(5) 0.0005(5)
C14A 0.0236(7) 0.0233(6) 0.0194(6) -0.0023(5) -0.0063(5) 0.0011(5)
C22C 0.0273(7) 0.0243(6) 0.0180(6) -0.0049(5) -0.0020(5) -0.0041(5)
C7D 0.0226(6) 0.0240(6) 0.0190(6) -0.0026(5) -0.0070(5) 0.0013(5)
C7B 0.0229(6) 0.0251(6) 0.0179(6) -0.0030(5) -0.0063(5) 0.0016(5)
C9B 0.0258(7) 0.0248(6) 0.0205(6) -0.0024(5) -0.0094(5) 0.0010(5)
C23C 0.0273(7) 0.0261(6) 0.0190(6) -0.0073(5) 0.0017(5) -0.0040(5)
C27C 0.0285(7) 0.0258(6) 0.0187(6) -0.0062(5) -0.0014(5) -0.0031(5)
C21A 0.0287(7) 0.0260(6) 0.0190(6) -0.0066(5) -0.0006(5) -0.0015(5)
C2A 0.0250(7) 0.0240(6) 0.0211(6) -0.0020(5) -0.0096(5) 0.0004(5)
C24B 0.0272(7) 0.0241(6) 0.0227(7) -0.0051(5) -0.0008(5) -0.0005(5)
C23B 0.0273(7) 0.0260(6) 0.0198(6) -0.0072(5) 0.0015(5) -0.0026(5)
C9A 0.0257(7) 0.0260(6) 0.0171(6) -0.0026(5) -0.0067(5) 0.0009(5)
C24A 0.0269(7) 0.0253(6) 0.0223(6) -0.0055(5) -0.0018(5) -0.0016(5)
C27A 0.0303(7) 0.0261(6) 0.0185(6) -0.0055(5) 0.0003(5) -0.0021(5)
C21C 0.0271(7) 0.0250(6) 0.0188(6) -0.0065(5) -0.0019(5) -0.0022(5)
C23A 0.0286(7) 0.0277(6) 0.0189(6) -0.0076(5) 0.0019(5) -0.0029(5)
C7A 0.0312(7) 0.0253(7) 0.0202(6) -0.0055(5) -0.0085(5) 0.0017(5)
C27B 0.0288(7) 0.0280(6) 0.0192(6) -0.0073(5) -0.0013(5) -0.0009(5)
C14D 0.0308(7) 0.0255(7) 0.0189(6) -0.0051(5) -0.0086(5) 0.0008(5)
C2D 0.0260(7) 0.0258(6) 0.0178(6) -0.0029(5) -0.0069(5) 0.0005(5)
C21B 0.0275(7) 0.0263(6) 0.0200(6) -0.0070(5) -0.0021(5) -0.0009(5)
C22B 0.0276(7) 0.0244(6) 0.0180(6) -0.0054(5) -0.0021(5) -0.0030(5)
C22A 0.0289(7) 0.0255(6) 0.0181(6) -0.0051(5) -0.0017(5) -0.0029(5)
C2B 0.0265(7) 0.0263(6) 0.0182(6) -0.0029(5) -0.0069(5) 0.0014(5)
C14B 0.0328(7) 0.0252(7) 0.0205(6) -0.0051(5) -0.0097(5) 0.0025(5)
C26A 0.0326(7) 0.0308(7) 0.0173(6) -0.0068(5) 0.0001(5) -0.0006(5)
C25C 0.0298(7) 0.0284(7) 0.0171(6) -0.0037(5) -0.0022(5) -0.0011(5)
C25A 0.0316(7) 0.0287(7) 0.0163(6) -0.0030(5) -0.0012(5) -0.0011(5)
C26C 0.0291(7) 0.0292(7) 0.0179(6) -0.0068(5) 0.0010(5) -0.0018(5)
C25B 0.0345(7) 0.0284(7) 0.0170(6) -0.0033(5) -0.0013(5) 0.0014(5)
C3D 0.0290(7) 0.0346(7) 0.0212(6) -0.0028(5) -0.0032(5) -0.0044(5)
C26B 0.0324(7) 0.0300(7) 0.0190(6) -0.0068(5) 0.0005(5) 0.0007(5)
C6D 0.0291(7) 0.0274(7) 0.0271(7) -0.0093(5) -0.0056(5) 0.0030(5)
C13A 0.0317(7) 0.0275(7) 0.0271(7) -0.0089(5) -0.0057(5) 0.0015(5)
C10D 0.0309(7) 0.0295(7) 0.0261(7) 0.0008(5) -0.0082(5) -0.0037(5)
C6B 0.0332(7) 0.0277(7) 0.0277(7) -0.0090(5) -0.0078(5) 0.0014(5)
C3A 0.0298(7) 0.0304(7) 0.0273(7) 0.0003(5) -0.0063(5) -0.0040(5)
C10A 0.0292(7) 0.0364(7) 0.0209(6) -0.0022(5) -0.0025(5) -0.0039(5)
C10B 0.0306(7) 0.0313(7) 0.0277(7) 0.0008(5) -0.0085(5) -0.0041(5)
C3B 0.0298(7) 0.0371(7) 0.0211(6) -0.0011(5) -0.0026(5) -0.0038(5)
C4D 0.0354(8) 0.0305(7) 0.0284(7) 0.0007(5) -0.0087(5) -0.0097(5)
C5D 0.0369(8) 0.0252(7) 0.0353(7) -0.0063(5) -0.0142(6) -0.0018(5)
C13D 0.0432(8) 0.0313(7) 0.0270(7) -0.0117(5) -0.0119(6) 0.0010(6)
C11A 0.0346(8) 0.0325(7) 0.0294(7) 0.0018(5) -0.0089(6) -0.0112(6)
C12A 0.0387(8) 0.0262(7) 0.0346(7) -0.0058(5) -0.0148(6) -0.0029(5)
C5B 0.0395(8) 0.0263(7) 0.0352(8) -0.0050(5) -0.0146(6) -0.0037(5)
C6A 0.0484(9) 0.0295(7) 0.0279(7) -0.0106(5) -0.0137(6) 0.0016(6)
N8C 0.0537(9) 0.0530(8) 0.0702(10) -0.0363(7) -0.0015(7) -0.0126(7)
C13B 0.0476(9) 0.0302(7) 0.0297(7) -0.0119(5) -0.0153(6) 0.0043(6)
C11D 0.0408(8) 0.0278(7) 0.0345(8) 0.0029(5) -0.0172(6) -0.0086(6)
C12D 0.0511(9) 0.0256(7) 0.0366(8) -0.0073(6) -0.0203(6) -0.0014(6)
C4B 0.0373(8) 0.0330(7) 0.0298(7) 0.0034(5) -0.0101(6) -0.0116(6)
C4A 0.0414(8) 0.0282(7) 0.0363(8) 0.0039(6) -0.0181(6) -0.0099(6)
N1C 0.0529(9) 0.0476(8) 0.0635(9) -0.0303(7) -0.0005(7) -0.0120(6)
C11B 0.0426(9) 0.0283(7) 0.0406(8) 0.0051(6) -0.0202(6) -0.0100(6)
C12B 0.0566(10) 0.0249(7) 0.0428(9) -0.0075(6) -0.0254(7) -0.0002(6)
C5A 0.0548(10) 0.0254(7) 0.0388(8) -0.0072(6) -0.0226(7) -0.0019(6)
C9C 0.0535(10) 0.0491(9) 0.0635(11) -0.0306(8) -0.0022(8) -0.0156(7)
C7C 0.0505(10) 0.0455(9) 0.0726(12) -0.0332(8) -0.0049(8) -0.0130(7)
C14C 0.0548(10) 0.0468(9) 0.0632(11) -0.0286(8) -0.0026(8) -0.0152(7)
C2C 0.0513(10) 0.0463(9) 0.0684(11) -0.0328(8) -0.0032(8) -0.0125(7)
C13C 0.0604(11) 0.0489(10) 0.0806(13) -0.0297(9) -0.0098(9) -0.0085(8)
C3C 0.0660(12) 0.0574(10) 0.0679(12) -0.0316(9) -0.0026(9) -0.0162(9)
C12C 0.0856(15) 0.0504(10) 0.0778(14) -0.0172(9) -0.0204(11) -0.0210(10)
C5C 0.0719(13) 0.0496(10) 0.0863(15) -0.0207(10) -0.0248(11) -0.0133(9)
C6C 0.0551(11) 0.0529(10) 0.0920(15) -0.0392(10) -0.0097(10) -0.0095(8)
C4C 0.0837(15) 0.0589(11) 0.0732(13) -0.0270(10) -0.0127(11) -0.0199(10)
C11C 0.0872(15) 0.0645(12) 0.0655(12) -0.0218(10) -0.0031(11) -0.0338(11)
C10C 0.0697(13) 0.0660(12) 0.0664(12) -0.0331(9) 0.0064(9) -0.0265(10)

loop_
_atom_type_symbol
_atom_type_description
_atom_type_scat_dispersion_real
_atom_type_scat_dispersion_imag
_atom_type_scat_source
C C 0.0181 0.0091 'International Tables Vol C Tables 4.2.6.8 and 6.1.1.4'
H H 0.0000 0.0000 'International Tables Vol C Tables 4.2.6.8 and 6.1.1.4'
N N 0.0311 0.0180 'International Tables Vol C Tables 4.2.6.8 and 6.1.1.4'
O O 0.0492 0.0322 'International Tables Vol C Tables 4.2.6.8 and 6.1.1.4'

loop_
_exptl_crystal_face_index_h
_exptl_crystal_face_index_k
_exptl_crystal_face_index_l
_exptl_crystal_face_perp_dist
-1 -7 7 0.1167
-3 7 9 0.0291
3 -7 -9 0.0291
-5 -5 -1 0.0281
5 5 1 0.0281
-4 -8 -2 0.0306
5 -1 2 0.0865
-5 -6 -7 0.0560
-4 -9 -6 0.0281
3 10 6 0.0328
0 8 12 0.0574
-1 4 -10 0.1158
2 -9 -7 0.0512

loop_
_geom_angle_atom_site_label_1
_geom_angle_atom_site_label_2
_geom_angle_atom_site_label_3
_geom_angle
_geom_angle_site_symmetry_1
_geom_angle_site_symmetry_3
_geom_angle_publ_flag
C24A O30A H30A 110.4(13) . . ?
C24C O30C H30C 108.8(14) . . ?
C24B O30B H30B 107.8(14) . . ?
C27C O28C H28C 114.7(14) . . ?
C27B O28B H28B 112.7(15) . . ?
C27A O28A H28A 113.8(15) . . ?
C2A N1A C14A 117.86(11) . . ?
C7B N8B C9B 117.59(11) . . ?
C7D N8D C9D 117.65(11) . . ?
C14D N1D C2D 116.95(11) . . ?
C14B N1B C2B 117.08(11) . . ?
C7A N8A C9A 116.99(11) . . ?
O30C C24C C23C 122.91(11) . . ?
O30C C24C C25C 117.03(11) . . ?
C25C C24C C23C 120.06(12) . . ?
N8D C9D C14D 120.85(12) . . ?
N8D C9D C10D 119.80(12) . . ?
C10D C9D C14D 119.33(12) . . ?
N1A C14A C9A 120.94(11) . . ?
N1A C14A C13A 119.89(11) . . ?
C13A C14A C9A 119.16(12) . . ?
C23C C22C H22C 119.7 . . ?
C23C C22C C21C 120.54(11) . . ?
C21C C22C H22C 119.7 . . ?
N8D C7D C2D 120.98(11) . . ?
N8D C7D C6D 119.78(11) . . ?
C6D C7D C2D 119.22(12) . . ?
N8B C7B C2B 121.14(11) . . ?
N8B C7B C6B 119.74(11) . . ?
C6B C7B C2B 119.11(12) . . ?
N8B C9B C14B 120.86(12) . . ?
N8B C9B C10B 119.62(12) . . ?
C10B C9B C14B 119.51(12) . . ?
C24C C23C H23C 120.1 . . ?
C22C C23C C24C 119.86(11) . . ?
C22C C23C H23C 120.1 . . ?
O29C C27C O28C 122.41(12) . . ?
O29C C27C C21C 122.79(11) . . ?
O28C C27C C21C 114.80(10) . . ?
C22A C21A C27A 120.08(11) . . ?
C22A C21A C26A 119.21(12) . . ?
C26A C21A C27A 120.71(11) . . ?
N1A C2A C7A 120.75(12) . . ?
N1A C2A C3A 119.76(12) . . ?
C3A C2A C7A 119.48(12) . . ?
O30B C24B C23B 122.90(11) . . ?
O30B C24B C25B 117.06(11) . . ?
C25B C24B C23B 120.04(12) . . ?
C24B C23B H23B 120.1 . . ?
C22B C23B C24B 119.72(11) . . ?
C22B C23B H23B 120.1 . . ?
N8A C9A C14A 121.67(12) . . ?
N8A C9A C10A 119.50(12) . . ?
C10A C9A C14A 118.82(12) . . ?
O30A C24A C23A 122.96(11) . . ?
O30A C24A C25A 116.97(11) . . ?
C25A C24A C23A 120.06(12) . . ?
O29A C27A O28A 122.40(12) . . ?
O29A C27A C21A 122.81(11) . . ?
O28A C27A C21A 114.79(11) . . ?
C22C C21C C27C 120.18(11) . . ?
C22C C21C C26C 119.13(12) . . ?
C26C C21C C27C 120.69(11) . . ?
C24A C23A H23A 120.1 . . ?
C22A C23A C24A 119.75(12) . . ?
C22A C23A H23A 120.1 . . ?
N8A C7A C2A 121.78(12) . . ?
N8A C7A C6A 119.54(12) . . ?
C6A C7A C2A 118.67(12) . . ?
O29B C27B O28B 122.39(12) . . ?
O29B C27B C21B 122.59(11) . . ?
O28B C27B C21B 115.02(11) . . ?
N1D C14D C9D 121.84(11) . . ?
N1D C14D C13D 119.12(12) . . ?
C13D C14D C9D 119.04(12) . . ?
N1D C2D C7D 121.70(12) . . ?
N1D C2D C3D 119.31(12) . . ?
C3D C2D C7D 118.98(12) . . ?
C22B C21B C27B 119.86(11) . . ?
C22B C21B C26B 119.12(12) . . ?
C26B C21B C27B 120.96(11) . . ?
C23B C22B C21B 120.68(11) . . ?
C23B C22B H22B 119.7 . . ?
C21B C22B H22B 119.7 . . ?
C21A C22A H22A 119.7 . . ?
C23A C22A C21A 120.56(11) . . ?
C23A C22A H22A 119.7 . . ?
N1B C2B C7B 121.59(12) . . ?
N1B C2B C3B 119.49(12) . . ?
C3B C2B C7B 118.92(12) . . ?
N1B C14B C9B 121.74(12) . . ?
N1B C14B C13B 119.38(12) . . ?
C13B C14B C9B 118.88(13) . . ?
C21A C26A H26A 119.7 . . ?
C25A C26A C21A 120.55(12) . . ?
C25A C26A H26A 119.7 . . ?
C24C C25C H25C 120.1 . . ?
C26C C25C C24C 119.87(11) . . ?
C26C C25C H25C 120.1 . . ?
C24A C25A H25A 120.1 . . ?
C26A C25A C24A 119.86(11) . . ?
C26A C25A H25A 120.1 . . ?
C21C C26C H26C 119.7 . . ?
C25C C26C C21C 120.54(11) . . ?
C25C C26C H26C 119.7 . . ?
C24B C25B H25B 120.1 . . ?
C26B C25B C24B 119.82(12) . . ?
C26B C25B H25B 120.1 . . ?
C2D C3D H3D 119.8 . . ?
C4D C3D C2D 120.37(13) . . ?
C4D C3D H3D 119.8 . . ?
C21B C26B H26B 119.7 . . ?
C25B C26B C21B 120.61(12) . . ?
C25B C26B H26B 119.7 . . ?
C7D C6D H6D 120.2 . . ?
C5D C6D C7D 119.57(12) . . ?
C5D C6D H6D 120.2 . . ?
C14A C13A H13A 120.1 . . ?
C12A C13A C14A 119.83(13) . . ?
C12A C13A H13A 120.1 . . ?
C9D C10D H10D 120.2 . . ?
C11D C10D C9D 119.68(14) . . ?
C11D C10D H10D 120.2 . . ?
C7B C6B H6B 120.1 . . ?
C5B C6B C7B 119.88(13) . . ?
C5B C6B H6B 120.1 . . ?
C2A C3A H3A 120.2 . . ?
C4A C3A C2A 119.64(14) . . ?
C4A C3A H3A 120.2 . . ?
C9A C10A H10A 119.8 . . ?
C11A C10A C9A 120.35(13) . . ?
C11A C10A H10A 119.8 . . ?
C9B C10B H10B 120.2 . . ?
C11B C10B C9B 119.53(14) . . ?
C11B C10B H10B 120.2 . . ?
C2B C3B H3B 119.8 . . ?
C4B C3B C2B 120.35(13) . . ?
C4B C3B H3B 119.8 . . ?
C3D C4D H4D 119.8 . . ?
C3D C4D C5D 120.49(13) . . ?
C5D C4D H4D 119.8 . . ?
C6D C5D C4D 121.37(13) . . ?
C6D C5D H5D 119.3 . . ?
C4D C5D H5D 119.3 . . ?
C14D C13D H13D 120.0 . . ?
C12D C13D C14D 119.97(14) . . ?
C12D C13D H13D 120.0 . . ?
C10A C11A H11A 119.6 . . ?
C10A C11A C12A 120.72(13) . . ?
C12A C11A H11A 119.6 . . ?
C13A C12A C11A 121.11(13) . . ?
C13A C12A H12A 119.4 . . ?
C11A C12A H12A 119.4 . . ?
C6B C5B H5B 119.4 . . ?
C6B C5B C4B 121.15(13) . . ?
C4B C5B H5B 119.4 . . ?
C7A C6A H6A 119.9 . . ?
C5A C6A C7A 120.12(14) . . ?
C5A C6A H6A 119.9 . . ?
C7C N8C C9C 116.91(15) . . ?
C14B C13B H13B 120.0 . . ?
C12B C13B C14B 120.07(14) . . ?
C12B C13B H13B 120.0 . . ?
C10D C11D H11D 119.5 . . ?
C10D C11D C12D 121.00(13) . . ?
C12D C11D H11D 119.5 . . ?
C13D C12D C11D 120.98(13) . . ?
C13D C12D H12D 119.5 . . ?
C11D C12D H12D 119.5 . . ?
C3B C4B C5B 120.58(13) . . ?
C3B C4B H4B 119.7 . . ?
C5B C4B H4B 119.7 . . ?
C3A C4A H4A 119.5 . . ?
C3A C4A C5A 121.08(13) . . ?
C5A C4A H4A 119.5 . . ?
C2C N1C C14C 116.82(15) . . ?
C10B C11B H11B 119.4 . . ?
C10B C11B C12B 121.12(13) . . ?
C12B C11B H11B 119.4 . . ?
C13B C12B C11B 120.88(13) . . ?
C13B C12B H12B 119.6 . . ?
C11B C12B H12B 119.6 . . ?
C6A C5A C4A 121.01(13) . . ?
C6A C5A H5A 119.5 . . ?
C4A C5A H5A 119.5 . . ?
N8C C9C C14C 121.39(17) . . ?
N8C C9C C10C 119.61(17) . . ?
C10C C9C C14C 118.98(17) . . ?
N8C C7C C2C 121.80(17) . . ?
N8C C7C C6C 119.63(17) . . ?
C6C C7C C2C 118.56(18) . . ?
N1C C14C C9C 121.49(16) . . ?
N1C C14C C13C 119.91(17) . . ?
C13C C14C C9C 118.59(17) . . ?
N1C C2C C7C 121.57(17) . . ?
N1C C2C C3C 119.47(16) . . ?
C3C C2C C7C 118.96(17) . . ?
C14C C13C H13C 119.4 . . ?
C12C C13C C14C 121.2(2) . . ?
C12C C13C H13C 119.4 . . ?
C2C C3C H3C 119.6 . . ?
C4C C3C C2C 120.85(19) . . ?
C4C C3C H3C 119.6 . . ?
C13C C12C H12C 119.9 . . ?
C13C C12C C11C 120.2(2) . . ?
C11C C12C H12C 119.9 . . ?
C6C C5C H5C 119.4 . . ?
C6C C5C C4C 121.18(19) . . ?
C4C C5C H5C 119.4 . . ?
C7C C6C H6C 119.7 . . ?
C5C C6C C7C 120.55(19) . . ?
C5C C6C H6C 119.7 . . ?
C3C C4C C5C 119.9(2) . . ?
C3C C4C H4C 120.1 . . ?
C5C C4C H4C 120.1 . . ?
C12C C11C H11C 120.0 . . ?
C10C C11C C12C 120.1(2) . . ?
C10C C11C H11C 120.0 . . ?
C9C C10C H10C 119.5 . . ?
C11C C10C C9C 120.94(19) . . ?
C11C C10C H10C 119.5 . . ?

loop_
_geom_bond_atom_site_label_1
_geom_bond_atom_site_label_2
_geom_bond_distance
_geom_bond_site_symmetry_2
_geom_bond_publ_flag
O29C C27C 1.2375(15) . ?
O29B C27B 1.2339(15) . ?
O30A C24A 1.3472(15) . ?
O30A H30A 0.78(2) . ?
O29A C27A 1.2340(15) . ?
O30C C24C 1.3499(15) . ?
O30C H30C 0.78(2) . ?
O30B C24B 1.3494(15) . ?
O30B H30B 0.79(2) . ?
O28C C27C 1.3120(15) . ?
O28C H28C 0.83(2) . ?
O28B C27B 1.3139(15) . ?
O28B H28B 0.81(2) . ?
O28A C27A 1.3095(15) . ?
O28A H28A 0.81(2) . ?
N1A C14A 1.3421(16) . ?
N1A C2A 1.3396(16) . ?
N8B C7B 1.3428(16) . ?
N8B C9B 1.3453(17) . ?
N8D C9D 1.3450(17) . ?
N8D C7D 1.3434(16) . ?
N1D C14D 1.3413(17) . ?
N1D C2D 1.3422(17) . ?
N1B C2B 1.3426(17) . ?
N1B C14B 1.3407(18) . ?
N8A C9A 1.3425(17) . ?
N8A C7A 1.3385(18) . ?
C24C C23C 1.4021(17) . ?
C24C C25C 1.3966(18) . ?
C9D C14D 1.4341(18) . ?
C9D C10D 1.4242(18) . ?
C14A C9A 1.4341(17) . ?
C14A C13A 1.4262(18) . ?
C22C H22C 0.9500 . ?
C22C C23C 1.3811(17) . ?
C22C C21C 1.3994(17) . ?
C7D C2D 1.4348(17) . ?
C7D C6D 1.4289(18) . ?
C7B C2B 1.4336(17) . ?
C7B C6B 1.4256(18) . ?
C9B C14B 1.4359(19) . ?
C9B C10B 1.4237(19) . ?
C23C H23C 0.9500 . ?
C27C C21C 1.4707(17) . ?
C21A C27A 1.4727(17) . ?
C21A C22A 1.3986(17) . ?
C21A C26A 1.4049(17) . ?
C2A C7A 1.4390(19) . ?
C2A C3A 1.4258(18) . ?
C24B C23B 1.4022(17) . ?
C24B C25B 1.3973(18) . ?
C23B H23B 0.9500 . ?
C23B C22B 1.3806(17) . ?
C9A C10A 1.4255(18) . ?
C24A C23A 1.4020(17) . ?
C24A C25A 1.3981(18) . ?
C21C C26C 1.4068(17) . ?
C23A H23A 0.9500 . ?
C23A C22A 1.3838(18) . ?
C7A C6A 1.4295(18) . ?
C27B C21B 1.4721(17) . ?
C14D C13D 1.4296(18) . ?
C2D C3D 1.4238(18) . ?
C21B C22B 1.3966(17) . ?
C21B C26B 1.4046(17) . ?
C22B H22B 0.9500 . ?
C22A H22A 0.9500 . ?
C2B C3B 1.4235(18) . ?
C14B C13B 1.4295(18) . ?
C26A H26A 0.9500 . ?
C26A C25A 1.3803(18) . ?
C25C H25C 0.9500 . ?
C25C C26C 1.3799(18) . ?
C25A H25A 0.9500 . ?
C26C H26C 0.9500 . ?
C25B H25B 0.9500 . ?
C25B C26B 1.3783(18) . ?
C3D H3D 0.9500 . ?
C3D C4D 1.363(2) . ?
C26B H26B 0.9500 . ?
C6D H6D 0.9500 . ?
C6D C5D 1.3642(19) . ?
C13A H13A 0.9500 . ?
C13A C12A 1.364(2) . ?
C10D H10D 0.9500 . ?
C10D C11D 1.368(2) . ?
C6B H6B 0.9500 . ?
C6B C5B 1.363(2) . ?
C3A H3A 0.9500 . ?
C3A C4A 1.364(2) . ?
C10A H10A 0.9500 . ?
C10A C11A 1.360(2) . ?
C10B H10B 0.9500 . ?
C10B C11B 1.367(2) . ?
C3B H3B 0.9500 . ?
C3B C4B 1.363(2) . ?
C4D H4D 0.9500 . ?
C4D C5D 1.421(2) . ?
C5D H5D 0.9500 . ?
C13D H13D 0.9500 . ?
C13D C12D 1.358(2) . ?
C11A H11A 0.9500 . ?
C11A C12A 1.417(2) . ?
C12A H12A 0.9500 . ?
C5B H5B 0.9500 . ?
C5B C4B 1.417(2) . ?
C6A H6A 0.9500 . ?
C6A C5A 1.359(2) . ?
N8C C9C 1.342(2) . ?
N8C C7C 1.334(2) . ?
C13B H13B 0.9500 . ?
C13B C12B 1.359(2) . ?
C11D H11D 0.9500 . ?
C11D C12D 1.422(2) . ?
C12D H12D 0.9500 . ?
C4B H4B 0.9500 . ?
C4A H4A 0.9500 . ?
C4A C5A 1.423(2) . ?
N1C C14C 1.347(2) . ?
N1C C2C 1.334(2) . ?
C11B H11B 0.9500 . ?
C11B C12B 1.424(2) . ?
C12B H12B 0.9500 . ?
C5A H5A 0.9500 . ?
C9C C14C 1.433(3) . ?
C9C C10C 1.419(3) . ?
C7C C2C 1.434(2) . ?
C7C C6C 1.428(3) . ?
C14C C13C 1.416(3) . ?
C2C C3C 1.419(3) . ?
C13C H13C 0.9500 . ?
C13C C12C 1.358(3) . ?
C3C H3C 0.9500 . ?
C3C C4C 1.366(3) . ?
C12C H12C 0.9500 . ?
C12C C11C 1.435(3) . ?
C5C H5C 0.9500 . ?
C5C C6C 1.353(3) . ?
C5C C4C 1.423(3) . ?
C6C H6C 0.9500 . ?
C4C H4C 0.9500 . ?
C11C H11C 0.9500 . ?
C11C C10C 1.358(3) . ?
C10C H10C 0.9500 . ?

loop_
_geom_torsion_atom_site_label_1
_geom_torsion_atom_site_label_2
_geom_torsion_atom_site_label_3
_geom_torsion_atom_site_label_4
_geom_torsion
_geom_torsion_site_symmetry_1
_geom_torsion_site_symmetry_2
_geom_torsion_site_symmetry_3
_geom_torsion_site_symmetry_4
_geom_torsion_publ_flag
O29C C27C C21C C22C -0.6(2) . . . . ?
O29C C27C C21C C26C -179.31(12) . . . . ?
O29B C27B C21B C22B -2.5(2) . . . . ?
O29B C27B C21B C26B 174.78(12) . . . . ?
O30A C24A C23A C22A 178.99(11) . . . . ?
O30A C24A C25A C26A -179.98(12) . . . . ?
O30C C24C C23C C22C 179.79(11) . . . . ?
O30C C24C C25C C26C -179.46(11) . . . . ?
O30B C24B C23B C22B -179.67(12) . . . . ?
O30B C24B C25B C26B -179.87(12) . . . . ?
O28C C27C C21C C22C 178.78(11) . . . . ?
O28C C27C C21C C26C 0.08(18) . . . . ?
O28B C27B C21B C22B 177.33(12) . . . . ?
O28B C27B C21B C26B -5.44(19) . . . . ?
N1A C14A C9A N8A 0.02(18) . . . . ?
N1A C14A C9A C10A -179.31(10) . . . . ?
N1A C14A C13A C12A 178.98(11) . . . . ?
N1A C2A C7A N8A -0.76(18) . . . . ?
N1A C2A C7A C6A 179.09(11) . . . . ?
N1A C2A C3A C4A -179.09(11) . . . . ?
N8B C7B C2B N1B -0.05(18) . . . . ?
N8B C7B C2B C3B 179.59(11) . . . . ?
N8B C7B C6B C5B -178.88(11) . . . . ?
N8B C9B C14B N1B 0.77(18) . . . . ?
N8B C9B C14B C13B -179.59(11) . . . . ?
N8B C9B C10B C11B 179.59(11) . . . . ?
N8D C9D C14D N1D 1.21(18) . . . . ?
N8D C9D C14D C13D -178.49(11) . . . . ?
N8D C9D C10D C11D 178.58(11) . . . . ?
N8D C7D C2D N1D 0.05(18) . . . . ?
N8D C7D C2D C3D 179.27(10) . . . . ?
N8D C7D C6D C5D -178.88(11) . . . . ?
N1D C14D C13D C12D -179.75(12) . . . . ?
N1D C2D C3D C4D 178.18(11) . . . . ?
N1B C2B C3B C4B 178.24(11) . . . . ?
N1B C14B C13B C12B 179.77(12) . . . . ?
N8A C9A C10A C11A -178.49(11) . . . . ?
N8A C7A C6A C5A 179.84(12) . . . . ?
C24C C25C C26C C21C -0.6(2) . . . . ?
C9D N8D C7D C2D -0.35(17) . . . . ?
C9D N8D C7D C6D 178.02(10) . . . . ?
C9D C14D C13D C12D -0.04(19) . . . . ?
C9D C10D C11D C12D -0.1(2) . . . . ?
C14A N1A C2A C7A 0.12(17) . . . . ?
C14A N1A C2A C3A 179.14(10) . . . . ?
C14A C9A C10A C11A 0.86(19) . . . . ?
C14A C13A C12A C11A -0.1(2) . . . . ?
C22C C21C C26C C25C 0.2(2) . . . . ?
C7D N8D C9D C14D -0.25(17) . . . . ?
C7D N8D C9D C10D -178.90(10) . . . . ?
C7D C2D C3D C4D -1.06(19) . . . . ?
C7D C6D C5D C4D 0.2(2) . . . . ?
C7B N8B C9B C14B 0.08(17) . . . . ?
C7B N8B C9B C10B -179.02(10) . . . . ?
C7B C2B C3B C4B -1.40(19) . . . . ?
C7B C6B C5B C4B -0.1(2) . . . . ?
C9B N8B C7B C2B -0.42(17) . . . . ?
C9B N8B C7B C6B 178.26(10) . . . . ?
C9B C14B C13B C12B 0.12(19) . . . . ?
C9B C10B C11B C12B -0.1(2) . . . . ?
C23C C24C C25C C26C 0.7(2) . . . . ?
C23C C22C C21C C27C -178.58(11) . . . . ?
C23C C22C C21C C26C 0.15(19) . . . . ?
C27C C21C C26C C25C 178.90(12) . . . . ?
C21A C26A C25A C24A 1.1(2) . . . . ?
C2A N1A C14A C9A 0.23(17) . . . . ?
C2A N1A C14A C13A -178.50(10) . . . . ?
C2A C7A C6A C5A -0.02(19) . . . . ?
C2A C3A C4A C5A 0.0(2) . . . . ?
C24B C23B C22B C21B -0.7(2) . . . . ?
C24B C25B C26B C21B -0.3(2) . . . . ?
C23B C24B C25B C26B -0.2(2) . . . . ?
C9A N8A C7A C2A 0.99(18) . . . . ?
C9A N8A C7A C6A -178.87(11) . . . . ?
C9A C14A C13A C12A 0.22(19) . . . . ?
C9A C10A C11A C12A -0.8(2) . . . . ?
C24A C23A C22A C21A 0.7(2) . . . . ?
C27A C21A C22A C23A 179.61(11) . . . . ?
C27A C21A C26A C25A 179.44(12) . . . . ?
C21C C22C C23C C24C -0.06(19) . . . . ?
C23A C24A C25A C26A -0.8(2) . . . . ?
C7A N8A C9A C14A -0.63(18) . . . . ?
C7A N8A C9A C10A 178.70(11) . . . . ?
C7A C2A C3A C4A -0.05(19) . . . . ?
C7A C6A C5A C4A 0.0(2) . . . . ?
C27B C21B C22B C23B 177.45(11) . . . . ?
C27B C21B C26B C25B -176.93(12) . . . . ?
C14D N1D C2D C7D 0.86(17) . . . . ?
C14D N1D C2D C3D -178.36(11) . . . . ?
C14D C9D C10D C11D -0.09(18) . . . . ?
C14D C13D C12D C11D -0.2(2) . . . . ?
C2D N1D C14D C9D -1.47(18) . . . . ?
C2D N1D C14D C13D 178.24(11) . . . . ?
C2D C7D C6D C5D -0.48(18) . . . . ?
C2D C3D C4D C5D 0.8(2) . . . . ?
C22B C21B C26B C25B 0.3(2) . . . . ?
C22A C21A C27A O29A 11.2(2) . . . . ?
C22A C21A C27A O28A -168.17(12) . . . . ?
C22A C21A C26A C25A -0.5(2) . . . . ?
C2B N1B C14B C9B -1.20(18) . . . . ?
C2B N1B C14B C13B 179.16(11) . . . . ?
C2B C7B C6B C5B -0.18(18) . . . . ?
C2B C3B C4B C5B 1.2(2) . . . . ?
C14B N1B C2B C7B 0.86(18) . . . . ?
C14B N1B C2B C3B -178.77(11) . . . . ?
C14B C9B C10B C11B 0.48(19) . . . . ?
C14B C13B C12B C11B 0.2(2) . . . . ?
C26A C21A C27A O29A -168.75(13) . . . . ?
C26A C21A C27A O28A 11.86(18) . . . . ?
C26A C21A C22A C23A -0.4(2) . . . . ?
C25C C24C C23C C22C -0.36(19) . . . . ?
C25A C24A C23A C22A -0.1(2) . . . . ?
C25B C24B C23B C22B 0.7(2) . . . . ?
C3D C4D C5D C6D -0.4(2) . . . . ?
C26B C21B C22B C23B 0.2(2) . . . . ?
C6D C7D C2D N1D -178.33(10) . . . . ?
C6D C7D C2D C3D 0.89(17) . . . . ?
C13A C14A C9A N8A 178.76(10) . . . . ?
C13A C14A C9A C10A -0.57(17) . . . . ?
C10D C9D C14D N1D 179.87(11) . . . . ?
C10D C9D C14D C13D 0.17(18) . . . . ?
C10D C11D C12D C13D 0.3(2) . . . . ?
C6B C7B C2B N1B -178.73(11) . . . . ?
C6B C7B C2B C3B 0.90(17) . . . . ?
C6B C5B C4B C3B -0.4(2) . . . . ?
C3A C2A C7A N8A -179.79(11) . . . . ?
C3A C2A C7A C6A 0.07(18) . . . . ?
C3A C4A C5A C6A 0.1(2) . . . . ?
C10A C11A C12A C13A 0.4(2) . . . . ?
C10B C9B C14B N1B 179.87(11) . . . . ?
C10B C9B C14B C13B -0.49(18) . . . . ?
C10B C11B C12B C13B -0.3(2) . . . . ?
N8C C9C C14C N1C -0.1(2) . . . . ?
N8C C9C C14C C13C 178.28(15) . . . . ?
N8C C9C C10C C11C -177.81(16) . . . . ?
N8C C7C C2C N1C -0.3(2) . . . . ?
N8C C7C C2C C3C -179.72(15) . . . . ?
N8C C7C C6C C5C 178.65(16) . . . . ?
N1C C14C C13C C12C 177.59(17) . . . . ?
N1C C2C C3C C4C -177.54(16) . . . . ?
C9C N8C C7C C2C 1.5(2) . . . . ?
C9C N8C C7C C6C -177.19(14) . . . . ?
C9C C14C C13C C12C -0.8(3) . . . . ?
C7C N8C C9C C14C -1.3(2) . . . . ?
C7C N8C C9C C10C 177.23(15) . . . . ?
C7C C2C C3C C4C 1.9(3) . . . . ?
C14C N1C C2C C7C -1.1(2) . . . . ?
C14C N1C C2C C3C 178.34(15) . . . . ?
C14C C9C C10C C11C 0.7(3) . . . . ?
C14C C13C C12C C11C 1.4(3) . . . . ?
C2C N1C C14C C9C 1.3(2) . . . . ?
C2C N1C C14C C13C -177.10(14) . . . . ?
C2C C7C C6C C5C -0.1(2) . . . . ?
C2C C3C C4C C5C -1.6(3) . . . . ?
C13C C12C C11C C10C -0.9(3) . . . . ?
C12C C11C C10C C9C -0.2(3) . . . . ?
C6C C7C C2C N1C 178.36(15) . . . . ?
C6C C7C C2C C3C -1.0(2) . . . . ?
C6C C5C C4C C3C 0.4(3) . . . . ?
C4C C5C C6C C7C 0.4(3) . . . . ?
C10C C9C C14C N1C -178.60(15) . . . . ?
C10C C9C C14C C13C -0.2(2) . . . . ?

loop_
_exptl_oxdiff_crystal_face_indexfrac_h
_exptl_oxdiff_crystal_face_indexfrac_k
_exptl_oxdiff_crystal_face_indexfrac_l
_exptl_oxdiff_crystal_face_x
_exptl_oxdiff_crystal_face_y
_exptl_oxdiff_crystal_face_z
-0.9277 -6.5632 7.1193 0.1425 0.6058 0.7828
-2.6869 6.9161 8.6451 0.1912 0.7942 -0.5768
2.6869 -6.9161 -8.6451 -0.1912 -0.7942 0.5768
-5.2460 -5.1684 -1.0231 -0.7138 0.6749 0.1873
5.2460 5.1684 1.0231 0.7138 -0.6749 -0.1873
-4.0904 -8.4756 -1.8146 -0.6628 0.5095 0.5487
5.2693 -1.3128 2.4296 0.6972 -0.5316 0.4810
-4.6406 -6.3316 -7.4246 -0.9609 0.2289 0.1557
-3.6653 -9.1796 -6.2739 -0.8332 0.1973 0.5165
3.2644 9.7766 5.7447 0.7705 -0.1821 -0.6108
0.2223 8.0069 11.7201 0.6815 0.5854 -0.4392
-1.1711 3.8436 -9.7251 -0.5398 -0.4592 -0.7055
2.0556 -8.9028 -6.8155 -0.2033 -0.5843 0.7857
